data_4512994
loop_
_publ_author_name
'Pfeiffer, Constance R.'
'Atwood, Stuart G.'
'Samadello, Luca'
'Atwood, Jerry L.'

_publ_section_title
;
 Investigating Properties and Trends of Cocrystals Composed of
 Pyrogallol[4]arenes and Anthracene-Based Fluorescent Probes
;
_journal_issue 6
_journal_name_full 'Crystal Growth &amp; Design'
_journal_page_first 2958
_journal_paper_doi 10.1021/acs.cgd.5b00385
_journal_volume 15
_journal_year 2015
_chemical_formula_moiety 'C36H40O12, C15H10O1, C3H8O1, 2(H2O)'
_chemical_formula_sum 'C54 H62 O16'
_chemical_formula_weight 967.04
_chemical_name_common 'C-ethylpyrogallol[4]arene with anthraldehyde'
_space_group_IT_number 2
_symmetry_cell_setting triclinic
_symmetry_Int_Tables_number 2
_symmetry_space_group_name_Hall '-P 1'
_symmetry_space_group_name_H-M 'P -1'
_atom_sites_solution_hydrogens geom
_atom_sites_solution_primary direct
_atom_sites_solution_secondary difmap
_audit_creation_method SHELXL-97
_cell_angle_alpha 86.2840(10)
_cell_angle_beta 85.8590(10)
_cell_angle_gamma 63.8730(10)
_cell_formula_units_Z 2
_cell_length_a 12.1482(7)
_cell_length_b 12.1747(7)
_cell_length_c 17.8336(10)
_cell_measurement_reflns_used 9814
_cell_measurement_temperature 100(2)
_cell_measurement_theta_max 26.0
_cell_measurement_theta_min 2.2
_cell_volume 2360.3(2)
_computing_cell_refinement 'APEX2 (Bruker AXS, 2008)'
_computing_data_collection 'APEX2 (Bruker AXS, 2008)'
_computing_data_reduction 'APEX2 (Bruker AXS, 2008)'
_computing_molecular_graphics 'X-SEED, Barbour, 2001'
_computing_publication_material 'CIFTAB (Sheldrick, 2013)'
_computing_structure_refinement 'SHELXL-1997 (Sheldrick, 1997)'
_computing_structure_solution 'SHELXS-1997 (Sheldrick, 1997)'
_diffrn_ambient_temperature 100(2)
_diffrn_measured_fraction_theta_full 0.994
_diffrn_measured_fraction_theta_max 0.994
_diffrn_measurement_device_type 'Bruker APEXII CCD area detector'
_diffrn_measurement_method 'omega scans'
_diffrn_radiation_monochromator graphite
_diffrn_radiation_type MoK\a
_diffrn_radiation_wavelength 0.71073
_diffrn_reflns_av_R_equivalents 0.0193
_diffrn_reflns_av_sigmaI/netI 0.0240
_diffrn_reflns_limit_h_max 14
_diffrn_reflns_limit_h_min -14
_diffrn_reflns_limit_k_max 15
_diffrn_reflns_limit_k_min -14
_diffrn_reflns_limit_l_max 21
_diffrn_reflns_limit_l_min -21
_diffrn_reflns_number 24906
_diffrn_reflns_theta_full 26.01
_diffrn_reflns_theta_max 26.01
_diffrn_reflns_theta_min 1.15
_diffrn_source 'fine-focus sealed tube'
_diffrn_standards_decay_% 0.0
_exptl_absorpt_coefficient_mu 0.100
_exptl_absorpt_correction_T_max 0.99
_exptl_absorpt_correction_T_min 0.92
_exptl_absorpt_correction_type multi-scan
_exptl_absorpt_process_details
;
 Data were corrected for decay and absorption using the program SADABS 
 (Sheldrick, G. M. (2003). SADABS. Version 2.10. University of
 G\"ottingen, Germany).
;
_exptl_crystal_colour yellow
_exptl_crystal_density_diffrn 1.361
_exptl_crystal_density_method 'not measured'
_exptl_crystal_description plate
_exptl_crystal_F_000 1028
_exptl_crystal_size_max 0.24
_exptl_crystal_size_mid 0.12
_exptl_crystal_size_min 0.02
_refine_diff_density_max 1.081
_refine_diff_density_min -1.153
_refine_diff_density_rms 0.088
_refine_ls_extinction_method none
_refine_ls_goodness_of_fit_ref 1.060
_refine_ls_hydrogen_treatment mixed
_refine_ls_matrix_type full
_refine_ls_number_parameters 652
_refine_ls_number_reflns 9217
_refine_ls_number_restraints 0
_refine_ls_restrained_S_all 1.060
_refine_ls_R_factor_all 0.0645
_refine_ls_R_factor_gt 0.0532
_refine_ls_shift/su_max 0.000
_refine_ls_shift/su_mean 0.000
_refine_ls_structure_factor_coef Fsqd
_refine_ls_weighting_details 'calc w=1/[\s^2^(Fo^2^)+(0.0783P)^2^+2.7448P] where P=(Fo^2^+2Fc^2^)/3'
_refine_ls_weighting_scheme calc
_refine_ls_wR_factor_gt 0.1463
_refine_ls_wR_factor_ref 0.1576
_reflns_number_gt 7656
_reflns_number_total 9217
_reflns_threshold_expression >2sigma(I)
_cod_data_source_file cg5b00385_si_001.cif
_cod_data_source_block Cocrystal_13
_cod_depositor_comments 'Adding full bibliography for 4512982--4512998.cif.'
_cod_database_code 4512994

loop_
_symmetry_equiv_pos_as_xyz
'x, y, z'
'-x, -y, -z'

loop_
_atom_site_label
_atom_site_type_symbol
_atom_site_fract_x
_atom_site_fract_y
_atom_site_fract_z
_atom_site_U_iso_or_equiv
_atom_site_adp_type
_atom_site_occupancy
_atom_site_symmetry_multiplicity
_atom_site_calc_flag
_atom_site_refinement_flags
_atom_site_disorder_assembly
_atom_site_disorder_group
O4A O 0.77836(13) 0.28504(14) 0.39874(8) 0.0168(3) Uani 1 1 d . . .
H4A H 0.7232 0.3550 0.3999 0.020 Uiso 1 1 calc R . .
O10A O -0.02409(13) 0.24496(13) 0.30706(8) 0.0162(3) Uani 1 1 d . . .
H10A H -0.0832 0.2778 0.3366 0.019 Uiso 1 1 calc R . .
O1A O 0.14389(13) 0.69937(14) 0.34959(8) 0.0175(3) Uani 1 1 d . . .
H1A H 0.1419 0.7290 0.3900 0.021 Uiso 1 1 calc R . .
O9A O 0.16088(13) 0.02978(14) 0.35700(8) 0.0176(3) Uani 1 1 d . . .
H9A H 0.1072 0.0911 0.3376 0.021 Uiso 1 1 calc R . .
O12A O -0.04543(14) 0.64205(14) 0.31502(9) 0.0195(3) Uani 1 1 d . . .
H12A H 0.0016 0.6719 0.3220 0.023 Uiso 1 1 calc R . .
O2A O 0.33430(14) 0.66385(14) 0.44108(8) 0.0178(3) Uani 1 1 d . . .
H2A H 0.3396 0.7288 0.4355 0.021 Uiso 1 1 calc R . .
O8A O 0.34994(13) -0.11781(13) 0.43730(8) 0.0168(3) Uani 1 1 d . . .
H8A H 0.2789 -0.0780 0.4530 0.020 Uiso 1 1 calc R . .
O3A O 0.57497(13) 0.51125(14) 0.39592(9) 0.0186(3) Uani 1 1 d . . .
H3A H 0.5485 0.5591 0.4304 0.022 Uiso 1 1 calc R . .
O6A O 0.78363(15) -0.10297(15) 0.40055(9) 0.0241(4) Uani 1 1 d . . .
H6A H 0.7359 -0.1323 0.3942 0.029 Uiso 1 1 calc R . .
O7A O 0.58865(14) -0.16670(14) 0.39041(9) 0.0198(3) Uani 1 1 d . . .
H7A H 0.5629 -0.1972 0.4256 0.024 Uiso 1 1 calc R . .
O11A O -0.13804(13) 0.48217(14) 0.35285(9) 0.0188(3) Uani 1 1 d . . .
H11A H -0.1632 0.5546 0.3622 0.023 Uiso 1 1 calc R . .
O5A O 0.84442(13) 0.05880(14) 0.45939(8) 0.0170(3) Uani 1 1 d . . .
H5A H 0.8949 -0.0131 0.4570 0.020 Uiso 1 1 calc R . .
O1B O 0.53464(17) 0.74140(18) -0.08952(10) 0.0195(4) Uani 0.80 1 d P A 1
C16A C 0.37162(19) -0.06298(19) 0.37072(12) 0.0151(4) Uani 1 1 d . . .
C2A C 0.35954(19) 0.60761(19) 0.37286(12) 0.0156(4) Uani 1 1 d . . .
C8A C 0.73857(18) 0.21087(19) 0.36442(12) 0.0154(4) Uani 1 1 d . . .
C1A C 0.26336(19) 0.62270(19) 0.32873(12) 0.0153(4) Uani 1 1 d . . .
C19A C 0.41711(19) 0.04724(18) 0.24131(12) 0.0148(4) Uani 1 1 d . . .
H19A H 0.4328 0.0856 0.1979 0.018 Uiso 1 1 calc R . .
C3C C 0.40780(19) 0.48106(19) 0.24271(12) 0.0150(4) Uani 1 1 d . . .
H3C H 0.4241 0.4381 0.1988 0.018 Uiso 1 1 calc R . .
C11A C 0.67664(19) 0.0431(2) 0.29950(12) 0.0162(4) Uani 1 1 d . . .
C23A C -0.03008(18) 0.44488(19) 0.30977(11) 0.0150(4) Uani 1 1 d . . .
C25A C 0.12701(18) 0.48818(19) 0.24201(11) 0.0143(4) Uani 1 1 d . . .
C7A C 0.63760(19) 0.37446(19) 0.26278(12) 0.0156(4) Uani 1 1 d . . .
H1 H 0.6917 0.4052 0.2824 0.019 Uiso 1 1 calc R . .
C27A C 0.13213(18) 0.28467(19) 0.23975(11) 0.0140(4) Uani 1 1 d . . .
C13A C 0.67086(18) 0.24751(19) 0.29993(12) 0.0152(4) Uani 1 1 d . . .
C22A C 0.02503(19) 0.32555(19) 0.28564(11) 0.0143(4) Uani 1 1 d . . .
C14A C 0.64680(19) -0.04936(19) 0.26151(12) 0.0160(4) Uani 1 1 d . . .
H14A H 0.7021 -0.1309 0.2811 0.019 Uiso 1 1 calc R . .
C20A C 0.51602(19) -0.03039(19) 0.28344(12) 0.0148(4) Uani 1 1 d . . .
C4A C 0.50629(19) 0.46322(19) 0.28564(12) 0.0151(4) Uani 1 1 d . . .
C9B C 0.4353(2) 0.7590(2) 0.19785(13) 0.0211(5) Uani 1 1 d . . .
H9B H 0.4316 0.7562 0.2502 0.025 Uiso 1 1 calc R . .
C24A C 0.02074(19) 0.52536(19) 0.28867(12) 0.0151(4) Uani 1 1 d . . .
C6A C 0.28618(19) 0.56001(18) 0.26223(12) 0.0144(4) Uani 1 1 d . . .
C12A C 0.63972(18) 0.16247(19) 0.26977(12) 0.0147(4) Uani 1 1 d . . .
H2 H 0.5921 0.1864 0.2278 0.018 Uiso 1 1 calc R . .
C28A C 0.18047(19) 0.57699(19) 0.21464(12) 0.0154(4) Uani 1 1 d . . .
H28A H 0.1157 0.6598 0.2230 0.018 Uiso 1 1 calc R . .
C21A C 0.19039(18) 0.15437(19) 0.21228(11) 0.0144(4) Uani 1 1 d . . .
H21A H 0.1273 0.1245 0.2192 0.017 Uiso 1 1 calc R . .
C29A C 0.66149(19) 0.3693(2) 0.17703(12) 0.0175(4) Uani 1 1 d . . .
H29A H 0.6142 0.3327 0.1564 0.021 Uiso 1 1 calc R . .
H29B H 0.6331 0.4521 0.1558 0.021 Uiso 1 1 calc R . .
C3A C 0.48002(19) 0.52802(19) 0.35139(12) 0.0151(4) Uani 1 1 d . . .
C33A C 0.22739(19) 0.14872(19) 0.12760(12) 0.0162(4) Uani 1 1 d . . .
H33A H 0.2848 0.1841 0.1178 0.019 Uiso 1 1 calc R . .
H33B H 0.2688 0.0638 0.1138 0.019 Uiso 1 1 calc R . .
C15A C 0.49184(19) -0.08775(19) 0.34848(12) 0.0152(4) Uani 1 1 d . . .
C18A C 0.29583(19) 0.07045(18) 0.26091(12) 0.0142(4) Uani 1 1 d . . .
C17A C 0.27415(19) 0.01537(19) 0.32776(12) 0.0146(4) Uani 1 1 d . . .
C9A C 0.77621(19) 0.0930(2) 0.39602(12) 0.0167(4) Uani 1 1 d . . .
C31A C 0.6712(2) -0.0485(2) 0.17587(13) 0.0190(4) Uani 1 1 d . . .
H31A H 0.6481 -0.1063 0.1547 0.023 Uiso 1 1 calc R . .
H31B H 0.6200 0.0323 0.1549 0.023 Uiso 1 1 calc R . .
C35A C 0.21484(19) 0.5698(2) 0.12998(12) 0.0170(4) Uani 1 1 d . . .
H35A H 0.2510 0.6255 0.1161 0.020 Uiso 1 1 calc R . .
H35B H 0.2761 0.4875 0.1193 0.020 Uiso 1 1 calc R . .
C2B C 0.4463(2) 0.7675(2) 0.03950(13) 0.0203(5) Uani 1 1 d . A .
C26A C 0.18167(18) 0.36689(19) 0.21961(11) 0.0144(4) Uani 1 1 d . . .
H26A H 0.2543 0.3398 0.1900 0.017 Uiso 1 1 calc R . .
C3B C 0.3299(2) 0.81484(19) 0.07973(13) 0.0192(5) Uani 1 1 d . . .
C10A C 0.74363(19) 0.0100(2) 0.36451(12) 0.0171(4) Uani 1 1 d . . .
C8B C 0.3263(2) 0.80988(19) 0.16067(13) 0.0199(5) Uani 1 1 d . . .
C10B C 0.5497(2) 0.7119(2) 0.15979(13) 0.0212(5) Uani 1 1 d . A .
C1B C 0.4476(2) 0.7753(2) -0.04287(14) 0.0256(5) Uani 1 1 d . . .
C14B C 0.6772(2) 0.6658(2) 0.04296(14) 0.0253(5) Uani 1 1 d . A .
H14B H 0.6856 0.6662 -0.0093 0.030 Uiso 1 1 calc R . .
C36A C 0.1048(2) 0.6018(2) 0.08234(13) 0.0222(5) Uani 1 1 d . . .
H36A H 0.0726 0.5429 0.0929 0.033 Uiso 1 1 calc R . .
H36B H 0.1299 0.6009 0.0300 0.033 Uiso 1 1 calc R . .
H36C H 0.0424 0.6819 0.0941 0.033 Uiso 1 1 calc R . .
C15B C 0.5571(2) 0.7156(2) 0.07907(13) 0.0208(5) Uani 1 1 d . . .
C7B C 0.2110(2) 0.8579(2) 0.20255(13) 0.0220(5) Uani 1 1 d . . .
H7B H 0.2097 0.8548 0.2548 0.026 Uiso 1 1 calc R . .
C4B C 0.2137(2) 0.8670(2) 0.04539(14) 0.0235(5) Uani 1 1 d . . .
H4B H 0.2118 0.8710 -0.0068 0.028 Uiso 1 1 calc R . .
C6B C 0.1036(2) 0.9078(2) 0.16723(14) 0.0256(5) Uani 1 1 d . . .
H6B H 0.0292 0.9395 0.1950 0.031 Uiso 1 1 calc R . .
C34A C 0.1174(2) 0.2166(2) 0.07897(13) 0.0214(5) Uani 1 1 d . . .
H34A H 0.0597 0.1826 0.0889 0.032 Uiso 1 1 calc R . .
H34B H 0.1445 0.2083 0.0268 0.032 Uiso 1 1 calc R . .
H34C H 0.0787 0.3017 0.0905 0.032 Uiso 1 1 calc R . .
C11B C 0.6597(2) 0.6601(2) 0.20054(14) 0.0250(5) Uani 1 1 d . . .
H11B H 0.6545 0.6573 0.2529 0.030 Uiso 1 1 calc R A .
C12B C 0.7714(2) 0.6149(2) 0.16362(15) 0.0270(5) Uani 1 1 d . A .
H12B H 0.8424 0.5821 0.1905 0.032 Uiso 1 1 calc R . .
C5B C 0.1058(2) 0.9111(2) 0.08760(14) 0.0263(5) Uani 1 1 d . . .
H5B H 0.0321 0.9440 0.0635 0.032 Uiso 1 1 calc R . .
C13B C 0.7796(2) 0.6177(2) 0.08399(15) 0.0275(5) Uani 1 1 d . . .
H13B H 0.8566 0.5860 0.0591 0.033 Uiso 1 1 calc R A .
O1C O 0.44386(14) 0.31253(15) 0.49191(9) 0.0216(3) Uani 1 1 d . . .
H1C H 0.5136 0.2699 0.4751 0.026 Uiso 1 1 calc R . .
C2C C 0.3564(2) 0.3317(2) 0.43517(12) 0.0179(4) Uani 1 1 d . . .
H2C H 0.3762 0.3714 0.3901 0.022 Uiso 1 1 calc R . .
C65 C 0.2323(2) 0.4173(2) 0.46865(15) 0.0288(5) Uani 1 1 d . . .
H65A H 0.2112 0.3776 0.5117 0.043 Uiso 1 1 calc R . .
H65B H 0.1716 0.4385 0.4318 0.043 Uiso 1 1 calc R . .
H65C H 0.2353 0.4902 0.4837 0.043 Uiso 1 1 calc R . .
C1C C 0.3614(3) 0.2109(2) 0.41457(15) 0.0320(6) Uani 1 1 d . . .
H1C1 H 0.4438 0.1570 0.3982 0.048 Uiso 1 1 calc R . .
H1C2 H 0.3072 0.2245 0.3747 0.048 Uiso 1 1 calc R . .
H1C3 H 0.3365 0.1744 0.4577 0.048 Uiso 1 1 calc R . .
O1W O 0.03342(14) 0.82366(14) 0.47793(8) 0.0183(3) Uiso 1 1 d . B -1
O2W O -0.0123(2) 0.7380(2) 0.50908(13) 0.0522(6) Uiso 1 1 d . C -2
C30A C 0.7968(2) 0.2960(2) 0.15329(13) 0.0231(5) Uani 1 1 d . . .
H30A H 0.8442 0.3322 0.1730 0.035 Uiso 1 1 calc R . .
H30B H 0.8064 0.2967 0.0994 0.035 Uiso 1 1 calc R . .
H30C H 0.8249 0.2131 0.1726 0.035 Uiso 1 1 calc R . .
C32A C 0.8051(2) -0.0815(2) 0.15309(14) 0.0263(5) Uani 1 1 d . . .
H32A H 0.8252 -0.0182 0.1677 0.039 Uiso 1 1 calc R . .
H32B H 0.8175 -0.0892 0.0996 0.039 Uiso 1 1 calc R . .
H32C H 0.8568 -0.1577 0.1776 0.039 Uiso 1 1 calc R . .
O2B O 0.5158(12) 0.8401(12) -0.0602(7) 0.010(3) Uiso 0.10 1 d P A 2
O3B O 0.5208(12) 0.6558(12) -0.0601(7) 0.011(3) Uiso 0.10 1 d P A 3
H3 H 0.363(3) 0.813(3) -0.0619(15) 0.028(7) Uiso 1 1 d . . .

loop_
_atom_site_aniso_label
_atom_site_aniso_U_11
_atom_site_aniso_U_22
_atom_site_aniso_U_33
_atom_site_aniso_U_23
_atom_site_aniso_U_13
_atom_site_aniso_U_12
O4A 0.0125(7) 0.0189(8) 0.0196(8) -0.0044(6) -0.0011(6) -0.0067(6)
O10A 0.0126(7) 0.0163(7) 0.0201(8) -0.0011(6) 0.0025(6) -0.0072(6)
O1A 0.0147(7) 0.0180(8) 0.0182(8) -0.0044(6) 0.0008(6) -0.0053(6)
O9A 0.0130(7) 0.0180(8) 0.0195(8) 0.0029(6) 0.0007(6) -0.0054(6)
O12A 0.0168(7) 0.0149(7) 0.0272(9) -0.0052(6) 0.0029(6) -0.0073(6)
O2A 0.0207(8) 0.0172(8) 0.0167(8) -0.0038(6) 0.0003(6) -0.0093(6)
O8A 0.0150(7) 0.0160(7) 0.0173(8) 0.0016(6) 0.0008(6) -0.0054(6)
O3A 0.0153(7) 0.0207(8) 0.0199(8) -0.0055(6) -0.0031(6) -0.0069(6)
O6A 0.0237(8) 0.0231(8) 0.0296(9) 0.0103(7) -0.0122(7) -0.0141(7)
O7A 0.0163(8) 0.0225(8) 0.0204(8) 0.0078(6) -0.0049(6) -0.0088(6)
O11A 0.0156(7) 0.0166(8) 0.0232(8) -0.0037(6) 0.0049(6) -0.0066(6)
O5A 0.0144(7) 0.0176(8) 0.0175(8) 0.0015(6) -0.0051(6) -0.0052(6)
O1B 0.0176(10) 0.0290(11) 0.0118(9) -0.0005(8) -0.0007(7) -0.0100(8)
C16A 0.0190(11) 0.0135(10) 0.0142(10) -0.0006(8) -0.0005(8) -0.0086(8)
C2A 0.0187(11) 0.0141(10) 0.0151(10) -0.0006(8) 0.0004(8) -0.0084(8)
C8A 0.0114(10) 0.0195(11) 0.0164(10) -0.0038(8) 0.0020(8) -0.0077(8)
C1A 0.0140(10) 0.0125(10) 0.0191(11) 0.0014(8) 0.0011(8) -0.0061(8)
C19A 0.0166(10) 0.0130(10) 0.0153(10) -0.0008(8) 0.0000(8) -0.0071(8)
C3C 0.0167(10) 0.0138(10) 0.0158(10) -0.0004(8) 0.0008(8) -0.0080(8)
C11A 0.0114(10) 0.0191(11) 0.0189(11) -0.0001(8) -0.0001(8) -0.0075(8)
C23A 0.0115(10) 0.0195(11) 0.0132(10) -0.0006(8) -0.0010(7) -0.0059(8)
C25A 0.0130(10) 0.0165(10) 0.0139(10) 0.0015(8) -0.0035(8) -0.0068(8)
C7A 0.0132(10) 0.0165(10) 0.0185(11) -0.0016(8) -0.0008(8) -0.0075(8)
C27A 0.0130(10) 0.0155(10) 0.0134(10) 0.0004(8) -0.0030(8) -0.0058(8)
C13A 0.0106(9) 0.0166(10) 0.0176(10) 0.0004(8) 0.0013(8) -0.0057(8)
C22A 0.0136(10) 0.0160(10) 0.0144(10) 0.0027(8) -0.0028(8) -0.0076(8)
C14A 0.0128(10) 0.0143(10) 0.0200(11) 0.0011(8) -0.0024(8) -0.0050(8)
C20A 0.0145(10) 0.0134(10) 0.0176(10) -0.0033(8) -0.0005(8) -0.0070(8)
C4A 0.0154(10) 0.0134(10) 0.0174(10) 0.0008(8) 0.0003(8) -0.0075(8)
C9B 0.0277(12) 0.0159(11) 0.0231(12) 0.0011(9) -0.0052(9) -0.0124(9)
C24A 0.0149(10) 0.0145(10) 0.0148(10) -0.0007(8) -0.0031(8) -0.0050(8)
C6A 0.0162(10) 0.0131(10) 0.0165(10) 0.0023(8) -0.0017(8) -0.0088(8)
C12A 0.0118(10) 0.0175(10) 0.0149(10) -0.0009(8) -0.0006(8) -0.0066(8)
C28A 0.0147(10) 0.0134(10) 0.0182(11) 0.0000(8) -0.0014(8) -0.0063(8)
C21A 0.0128(10) 0.0149(10) 0.0163(10) -0.0002(8) -0.0012(8) -0.0069(8)
C29A 0.0166(10) 0.0187(11) 0.0185(11) -0.0009(8) -0.0001(8) -0.0090(9)
C3A 0.0155(10) 0.0146(10) 0.0176(10) 0.0021(8) -0.0027(8) -0.0088(8)
C33A 0.0161(10) 0.0167(10) 0.0157(10) -0.0013(8) -0.0001(8) -0.0072(8)
C15A 0.0151(10) 0.0127(10) 0.0182(10) -0.0002(8) -0.0036(8) -0.0060(8)
C18A 0.0158(10) 0.0124(10) 0.0158(10) -0.0023(8) -0.0021(8) -0.0069(8)
C17A 0.0141(10) 0.0137(10) 0.0173(10) -0.0038(8) 0.0007(8) -0.0070(8)
C9A 0.0114(10) 0.0246(11) 0.0139(10) 0.0011(8) -0.0015(8) -0.0078(9)
C31A 0.0173(11) 0.0174(11) 0.0228(11) -0.0019(9) 0.0004(9) -0.0081(9)
C35A 0.0169(10) 0.0168(10) 0.0177(11) 0.0004(8) -0.0008(8) -0.0080(8)
C2B 0.0197(11) 0.0153(10) 0.0278(12) 0.0015(9) -0.0035(9) -0.0095(9)
C26A 0.0119(10) 0.0169(10) 0.0137(10) 0.0008(8) -0.0009(8) -0.0057(8)
C3B 0.0206(11) 0.0128(10) 0.0262(12) 0.0029(8) -0.0051(9) -0.0090(9)
C10A 0.0131(10) 0.0199(11) 0.0189(11) 0.0035(8) -0.0016(8) -0.0082(8)
C8B 0.0233(11) 0.0132(10) 0.0267(12) 0.0004(9) -0.0032(9) -0.0110(9)
C10B 0.0236(12) 0.0139(10) 0.0283(12) 0.0023(9) -0.0068(9) -0.0100(9)
C1B 0.0208(12) 0.0283(13) 0.0276(13) -0.0004(10) -0.0034(10) -0.0102(10)
C14B 0.0218(12) 0.0258(12) 0.0287(13) 0.0009(10) -0.0032(10) -0.0107(10)
C36A 0.0216(11) 0.0255(12) 0.0187(11) 0.0015(9) -0.0035(9) -0.0094(10)
C15B 0.0203(11) 0.0150(10) 0.0290(12) 0.0014(9) -0.0054(9) -0.0092(9)
C7B 0.0275(12) 0.0177(11) 0.0242(12) -0.0008(9) -0.0002(9) -0.0133(10)
C4B 0.0223(12) 0.0234(12) 0.0258(12) 0.0028(9) -0.0045(9) -0.0109(10)
C6B 0.0221(12) 0.0220(12) 0.0345(14) -0.0023(10) 0.0028(10) -0.0118(10)
C34A 0.0214(11) 0.0243(12) 0.0169(11) -0.0002(9) -0.0024(9) -0.0086(9)
C11B 0.0295(13) 0.0207(12) 0.0277(12) 0.0037(9) -0.0103(10) -0.0131(10)
C12B 0.0212(12) 0.0242(12) 0.0365(14) 0.0063(10) -0.0135(10) -0.0098(10)
C5B 0.0186(11) 0.0253(12) 0.0348(14) 0.0048(10) -0.0056(10) -0.0095(10)
C13B 0.0190(12) 0.0266(13) 0.0366(14) 0.0012(10) -0.0049(10) -0.0095(10)
O1C 0.0175(8) 0.0229(8) 0.0241(8) 0.0020(6) -0.0048(6) -0.0084(7)
C2C 0.0215(11) 0.0184(11) 0.0148(10) 0.0017(8) -0.0029(8) -0.0096(9)
C65 0.0215(12) 0.0302(13) 0.0304(13) -0.0003(10) -0.0041(10) -0.0071(10)
C1C 0.0473(16) 0.0303(14) 0.0266(13) -0.0069(10) 0.0028(11) -0.0244(12)
C30A 0.0200(11) 0.0273(12) 0.0210(11) -0.0016(9) 0.0023(9) -0.0098(10)
C32A 0.0199(12) 0.0290(13) 0.0293(13) -0.0046(10) 0.0035(10) -0.0103(10)

loop_
_atom_type_symbol
_atom_type_description
_atom_type_scat_dispersion_real
_atom_type_scat_dispersion_imag
_atom_type_scat_source
C C 0.0033 0.0016 'International Tables Vol C Tables 4.2.6.8 and 6.1.1.4'
H H 0.0000 0.0000 'International Tables Vol C Tables 4.2.6.8 and 6.1.1.4'
O O 0.0106 0.0060 'International Tables Vol C Tables 4.2.6.8 and 6.1.1.4'

loop_
_geom_angle_atom_site_label_1
_geom_angle_atom_site_label_2
_geom_angle_atom_site_label_3
_geom_angle
C8A O4A H4A 109.5
C22A O10A H10A 109.5
C1A O1A H1A 109.5
C17A O9A H9A 109.5
C24A O12A H12A 109.5
C2A O2A H2A 109.5
C16A O8A H8A 109.5
C3A O3A H3A 109.5
C10A O6A H6A 109.5
C15A O7A H7A 109.5
C23A O11A H11A 109.5
C9A O5A H5A 109.5
C15A C16A O8A 118.56(18)
C15A C16A C17A 121.11(19)
O8A C16A C17A 120.33(18)
O2A C2A C1A 119.73(18)
O2A C2A C3A 119.93(18)
C1A C2A C3A 120.12(19)
O4A C8A C9A 115.70(18)
O4A C8A C13A 123.13(19)
C9A C8A C13A 121.09(19)
O1A C1A C2A 120.92(19)
O1A C1A C6A 118.39(18)
C2A C1A C6A 120.69(19)
C20A C19A C18A 123.41(19)
C20A C19A H19A 118.3
C18A C19A H19A 118.3
C6A C3C C4A 123.39(19)
C6A C3C H3C 118.3
C4A C3C H3C 118.3
C12A C11A C10A 117.76(19)
C12A C11A C14A 121.29(19)
C10A C11A C14A 120.95(19)
O11A C23A C22A 118.21(18)
O11A C23A C24A 121.13(19)
C22A C23A C24A 120.62(19)
C24A C25A C26A 117.51(19)
C24A C25A C28A 121.48(18)
C26A C25A C28A 120.99(18)
C4A C7A C13A 110.70(17)
C4A C7A C29A 112.50(17)
C13A C7A C29A 112.15(17)
C4A C7A H1 107.0
C13A C7A H1 107.0
C29A C7A H1 107.0
C22A C27A C26A 117.92(19)
C22A C27A C21A 119.97(18)
C26A C27A C21A 122.10(18)
C8A C13A C12A 117.30(19)
C8A C13A C7A 120.46(19)
C12A C13A C7A 122.19(19)
O10A C22A C23A 120.90(18)
O10A C22A C27A 118.69(18)
C23A C22A C27A 120.41(19)
C20A C14A C11A 110.79(17)
C20A C14A C31A 112.12(17)
C11A C14A C31A 112.55(17)
C20A C14A H14A 107.0
C11A C14A H14A 107.0
C31A C14A H14A 107.0
C19A C20A C15A 117.96(19)
C19A C20A C14A 121.64(19)
C15A C20A C14A 120.36(18)
C3A C4A C3C 117.47(19)
C3A C4A C7A 120.92(19)
C3C C4A C7A 121.60(19)
C8B C9B C10B 122.5(2)
C8B C9B H9B 118.8
C10B C9B H9B 118.8
O12A C24A C23A 114.46(18)
O12A C24A C25A 124.89(19)
C23A C24A C25A 120.60(19)
C3C C6A C1A 117.51(19)
C3C C6A C28A 122.26(19)
C1A C6A C28A 120.22(18)
C13A C12A C11A 123.25(19)
C13A C12A H2 118.4
C11A C12A H2 118.4
C6A C28A C25A 110.38(16)
C6A C28A C35A 113.05(17)
C25A C28A C35A 112.53(17)
C6A C28A H28A 106.8
C25A C28A H28A 106.8
C35A C28A H28A 106.8
C27A C21A C18A 110.96(16)
C27A C21A C33A 112.44(17)
C18A C21A C33A 113.02(17)
C27A C21A H21A 106.6
C18A C21A H21A 106.6
C33A C21A H21A 106.6
C30A C29A C7A 113.10(18)
C30A C29A H29A 109.0
C7A C29A H29A 109.0
C30A C29A H29B 109.0
C7A C29A H29B 109.0
H29A C29A H29B 107.8
O3A C3A C4A 119.09(18)
O3A C3A C2A 120.08(18)
C4A C3A C2A 120.82(19)
C34A C33A C21A 112.45(17)
C34A C33A H33A 109.1
C21A C33A H33A 109.1
C34A C33A H33B 109.1
C21A C33A H33B 109.1
H33A C33A H33B 107.8
O7A C15A C16A 121.20(18)
O7A C15A C20A 118.96(18)
C16A C15A C20A 119.83(19)
C19A C18A C17A 117.24(19)
C19A C18A C21A 121.68(18)
C17A C18A C21A 121.07(18)
O9A C17A C16A 114.11(18)
O9A C17A C18A 125.52(19)
C16A C17A C18A 120.37(19)
O5A C9A C8A 119.82(19)
O5A C9A C10A 119.95(19)
C8A C9A C10A 120.22(19)
C32A C31A C14A 112.75(19)
C32A C31A H31A 109.0
C14A C31A H31A 109.0
C32A C31A H31B 109.0
C14A C31A H31B 109.0
H31A C31A H31B 107.8
C36A C35A C28A 112.64(18)
C36A C35A H35A 109.1
C28A C35A H35A 109.1
C36A C35A H35B 109.1
C28A C35A H35B 109.1
H35A C35A H35B 107.8
C3B C2B C15B 120.4(2)
C3B C2B C1B 117.8(2)
C15B C2B C1B 121.8(2)
C27A C26A C25A 122.91(19)
C27A C26A H26A 118.5
C25A C26A H26A 118.5
C2B C3B C4B 124.7(2)
C2B C3B C8B 118.8(2)
C4B C3B C8B 116.4(2)
O6A C10A C9A 115.65(19)
O6A C10A C11A 124.03(19)
C9A C10A C11A 120.31(19)
C9B C8B C7B 120.2(2)
C9B C8B C3B 119.7(2)
C7B C8B C3B 120.1(2)
C9B C10B C11B 120.5(2)
C9B C10B C15B 119.5(2)
C11B C10B C15B 120.0(2)
O1B C1B O3B 55.0(6)
O1B C1B O2B 57.4(6)
O3B C1B O2B 107.2(8)
O1B C1B C2B 130.1(2)
O3B C1B C2B 101.3(6)
O2B C1B C2B 101.9(6)
O1B C1B H3 117.9(16)
O3B C1B H3 116.9(17)
O2B C1B H3 115.6(17)
C2B C1B H3 112.0(16)
C13B C14B C15B 121.0(2)
C13B C14B H14B 119.5
C15B C14B H14B 119.5
C35A C36A H36A 109.5
C35A C36A H36B 109.5
H36A C36A H36B 109.5
C35A C36A H36C 109.5
H36A C36A H36C 109.5
H36B C36A H36C 109.5
C2B C15B C14B 123.8(2)
C2B C15B C10B 119.1(2)
C14B C15B C10B 117.1(2)
C6B C7B C8B 121.0(2)
C6B C7B H7B 119.5
C8B C7B H7B 119.5
C5B C4B C3B 121.4(2)
C5B C4B H4B 119.3
C3B C4B H4B 119.3
C7B C6B C5B 119.4(2)
C7B C6B H6B 120.3
C5B C6B H6B 120.3
C33A C34A H34A 109.5
C33A C34A H34B 109.5
H34A C34A H34B 109.5
C33A C34A H34C 109.5
H34A C34A H34C 109.5
H34B C34A H34C 109.5
C12B C11B C10B 120.7(2)
C12B C11B H11B 119.7
C10B C11B H11B 119.7
C11B C12B C13B 119.8(2)
C11B C12B H12B 120.1
C13B C12B H12B 120.1
C4B C5B C6B 121.5(2)
C4B C5B H5B 119.2
C6B C5B H5B 119.2
C14B C13B C12B 121.5(2)
C14B C13B H13B 119.2
C12B C13B H13B 119.2
C2C O1C H1C 109.5
O1C C2C C65 105.95(18)
O1C C2C C1C 110.52(19)
C65 C2C C1C 112.6(2)
O1C C2C H2C 109.2
C65 C2C H2C 109.2
C1C C2C H2C 109.2
C2C C65 H65A 109.5
C2C C65 H65B 109.5
H65A C65 H65B 109.5
C2C C65 H65C 109.5
H65A C65 H65C 109.5
H65B C65 H65C 109.5
C2C C1C H1C1 109.5
C2C C1C H1C2 109.5
H1C1 C1C H1C2 109.5
C2C C1C H1C3 109.5
H1C1 C1C H1C3 109.5
H1C2 C1C H1C3 109.5
C29A C30A H30A 109.5
C29A C30A H30B 109.5
H30A C30A H30B 109.5
C29A C30A H30C 109.5
H30A C30A H30C 109.5
H30B C30A H30C 109.5
C31A C32A H32A 109.5
C31A C32A H32B 109.5
H32A C32A H32B 109.5
C31A C32A H32C 109.5
H32A C32A H32C 109.5
H32B C32A H32C 109.5

loop_
_geom_bond_atom_site_label_1
_geom_bond_atom_site_label_2
_geom_bond_distance
O4A C8A 1.387(3)
O4A H4A 0.8200
O10A C22A 1.378(2)
O10A H10A 0.8200
O1A C1A 1.375(3)
O1A H1A 0.8200
O9A C17A 1.375(2)
O9A H9A 0.8200
O12A C24A 1.383(3)
O12A H12A 0.8200
O2A C2A 1.383(3)
O2A H2A 0.8200
O8A C16A 1.390(2)
O8A H8A 0.8200
O3A C3A 1.381(2)
O3A H3A 0.8200
O6A C10A 1.372(3)
O6A H6A 0.8200
O7A C15A 1.380(2)
O7A H7A 0.8200
O11A C23A 1.375(2)
O11A H11A 0.8200
O5A C9A 1.381(2)
O5A H5A 0.8200
O1B C1B 1.231(3)
C16A C15A 1.388(3)
C16A C17A 1.393(3)
C2A C1A 1.394(3)
C2A C3A 1.395(3)
C8A C9A 1.393(3)
C8A C13A 1.395(3)
C1A C6A 1.396(3)
C19A C20A 1.393(3)
C19A C18A 1.394(3)
C19A H19A 0.9300
C3C C6A 1.395(3)
C3C C4A 1.395(3)
C3C H3C 0.9300
C11A C12A 1.398(3)
C11A C10A 1.398(3)
C11A C14A 1.533(3)
C23A C22A 1.388(3)
C23A C24A 1.391(3)
C25A C24A 1.394(3)
C25A C26A 1.398(3)
C25A C28A 1.528(3)
C7A C4A 1.524(3)
C7A C13A 1.532(3)
C7A C29A 1.536(3)
C7A H1 0.9800
C27A C22A 1.392(3)
C27A C26A 1.395(3)
C27A C21A 1.523(3)
C13A C12A 1.397(3)
C14A C20A 1.526(3)
C14A C31A 1.535(3)
C14A H14A 0.9800
C20A C15A 1.395(3)
C4A C3A 1.394(3)
C9B C8B 1.388(3)
C9B C10B 1.391(3)
C9B H9B 0.9300
C6A C28A 1.521(3)
C12A H2 0.9300
C28A C35A 1.535(3)
C28A H28A 0.9800
C21A C18A 1.526(3)
C21A C33A 1.541(3)
C21A H21A 0.9800
C29A C30A 1.528(3)
C29A H29A 0.9700
C29A H29B 0.9700
C33A C34A 1.524(3)
C33A H33A 0.9700
C33A H33B 0.9700
C18A C17A 1.395(3)
C9A C10A 1.397(3)
C31A C32A 1.524(3)
C31A H31A 0.9700
C31A H31B 0.9700
C35A C36A 1.524(3)
C35A H35A 0.9700
C35A H35B 0.9700
C2B C3B 1.427(3)
C2B C15B 1.428(3)
C2B C1B 1.465(3)
C26A H26A 0.9300
C3B C4B 1.434(3)
C3B C8B 1.439(3)
C8B C7B 1.430(3)
C10B C11B 1.432(3)
C10B C15B 1.435(3)
C1B O3B 1.372(14)
C1B O2B 1.382(13)
C1B H3 1.00(3)
C14B C13B 1.364(3)
C14B C15B 1.431(3)
C14B H14B 0.9300
C36A H36A 0.9600
C36A H36B 0.9600
C36A H36C 0.9600
C7B C6B 1.356(3)
C7B H7B 0.9300
C4B C5B 1.364(3)
C4B H4B 0.9300
C6B C5B 1.417(4)
C6B H6B 0.9300
C34A H34A 0.9600
C34A H34B 0.9600
C34A H34C 0.9600
C11B C12B 1.356(4)
C11B H11B 0.9300
C12B C13B 1.416(4)
C12B H12B 0.9300
C5B H5B 0.9300
C13B H13B 0.9300
O1C C2C 1.454(3)
O1C H1C 0.8200
C2C C65 1.510(3)
C2C C1C 1.514(3)
C2C H2C 0.9800
C65 H65A 0.9600
C65 H65B 0.9600
C65 H65C 0.9600
C1C H1C1 0.9600
C1C H1C2 0.9600
C1C H1C3 0.9600
C30A H30A 0.9600
C30A H30B 0.9600
C30A H30C 0.9600
C32A H32A 0.9600
C32A H32B 0.9600
C32A H32C 0.9600

loop_
_geom_torsion_atom_site_label_1
_geom_torsion_atom_site_label_2
_geom_torsion_atom_site_label_3
_geom_torsion_atom_site_label_4
_geom_torsion
O2A C2A C1A O1A 4.4(3)
C3A C2A C1A O1A 179.03(18)
O2A C2A C1A C6A -175.51(18)
C3A C2A C1A C6A -0.9(3)
O4A C8A C13A C12A 178.13(18)
C9A C8A C13A C12A 1.7(3)
O4A C8A C13A C7A 0.6(3)
C9A C8A C13A C7A -175.85(18)
C4A C7A C13A C8A -99.4(2)
C29A C7A C13A C8A 134.1(2)
C4A C7A C13A C12A 83.2(2)
C29A C7A C13A C12A -43.4(3)
O11A C23A C22A O10A -2.9(3)
C24A C23A C22A O10A 179.25(18)
O11A C23A C22A C27A 177.78(18)
C24A C23A C22A C27A -0.1(3)
C26A C27A C22A O10A -178.99(18)
C21A C27A C22A O10A 1.9(3)
C26A C27A C22A C23A 0.4(3)
C21A C27A C22A C23A -178.74(18)
C12A C11A C14A C20A -81.6(2)
C10A C11A C14A C20A 99.5(2)
C12A C11A C14A C31A 44.8(3)
C10A C11A C14A C31A -134.1(2)
C18A C19A C20A C15A 0.1(3)
C18A C19A C20A C14A -177.62(19)
C11A C14A C20A C19A 90.7(2)
C31A C14A C20A C19A -36.0(3)
C11A C14A C20A C15A -87.0(2)
C31A C14A C20A C15A 146.31(19)
C6A C3C C4A C3A 0.3(3)
C6A C3C C4A C7A 179.04(19)
C13A C7A C4A C3A 86.3(2)
C29A C7A C4A C3A -147.30(19)
C13A C7A C4A C3C -92.4(2)
C29A C7A C4A C3C 34.0(3)
O11A C23A C24A O12A 0.5(3)
C22A C23A C24A O12A 178.33(18)
O11A C23A C24A C25A -176.90(18)
C22A C23A C24A C25A 0.9(3)
C26A C25A C24A O12A -179.07(19)
C28A C25A C24A O12A -0.5(3)
C26A C25A C24A C23A -1.9(3)
C28A C25A C24A C23A 176.60(19)
C4A C3C C6A C1A -0.7(3)
C4A C3C C6A C28A -179.55(19)
O1A C1A C6A C3C -178.92(17)
C2A C1A C6A C3C 1.0(3)
O1A C1A C6A C28A 0.0(3)
C2A C1A C6A C28A 179.86(18)
C8A C13A C12A C11A -2.3(3)
C7A C13A C12A C11A 175.22(19)
C10A C11A C12A C13A 2.8(3)
C14A C11A C12A C13A -176.19(19)
C3C C6A C28A C25A 92.0(2)
C1A C6A C28A C25A -86.8(2)
C3C C6A C28A C35A -35.0(3)
C1A C6A C28A C35A 146.18(19)
C24A C25A C28A C6A 99.3(2)
C26A C25A C28A C6A -82.2(2)
C24A C25A C28A C35A -133.4(2)
C26A C25A C28A C35A 45.1(3)
C22A C27A C21A C18A -98.4(2)
C26A C27A C21A C18A 82.5(2)
C22A C27A C21A C33A 133.91(19)
C26A C27A C21A C33A -45.2(3)
C4A C7A C29A C30A 171.30(18)
C13A C7A C29A C30A -63.1(2)
C3C C4A C3A O3A 179.00(18)
C7A C4A C3A O3A 0.2(3)
C3C C4A C3A C2A -0.1(3)
C7A C4A C3A C2A -178.90(19)
O2A C2A C3A O3A -4.1(3)
C1A C2A C3A O3A -178.69(18)
O2A C2A C3A C4A 175.05(18)
C1A C2A C3A C4A 0.4(3)
C27A C21A C33A C34A -62.6(2)
C18A C21A C33A C34A 170.86(17)
O8A C16A C15A O7A 1.2(3)
C17A C16A C15A O7A -179.07(18)
O8A C16A C15A C20A -177.55(18)
C17A C16A C15A C20A 2.2(3)
C19A C20A C15A O7A 178.90(18)
C14A C20A C15A O7A -3.3(3)
C19A C20A C15A C16A -2.4(3)
C14A C20A C15A C16A 175.40(19)
C20A C19A C18A C17A 2.3(3)
C20A C19A C18A C21A -178.83(19)
C27A C21A C18A C19A -94.1(2)
C33A C21A C18A C19A 33.3(3)
C27A C21A C18A C17A 84.8(2)
C33A C21A C18A C17A -147.87(19)
C15A C16A C17A O9A 179.51(18)
O8A C16A C17A O9A -0.7(3)
C15A C16A C17A C18A 0.2(3)
O8A C16A C17A C18A -179.99(18)
C19A C18A C17A O9A 178.41(19)
C21A C18A C17A O9A -0.5(3)
C19A C18A C17A C16A -2.4(3)
C21A C18A C17A C16A 178.68(18)
O4A C8A C9A O5A 2.6(3)
C13A C8A C9A O5A 179.23(18)
O4A C8A C9A C10A -178.41(18)
C13A C8A C9A C10A -1.7(3)
C20A C14A C31A C32A -173.56(18)
C11A C14A C31A C32A 60.7(2)
C6A C28A C35A C36A -173.20(18)
C25A C28A C35A C36A 60.9(2)
C22A C27A C26A C25A -1.5(3)
C21A C27A C26A C25A 177.58(18)
C24A C25A C26A C27A 2.3(3)
C28A C25A C26A C27A -176.26(18)
C15B C2B C3B C4B -179.0(2)
C1B C2B C3B C4B 1.6(3)
C15B C2B C3B C8B 0.3(3)
C1B C2B C3B C8B -179.1(2)
O5A C9A C10A O6A 0.0(3)
C8A C9A C10A O6A -179.01(19)
O5A C9A C10A C11A -178.74(18)
C8A C9A C10A C11A 2.2(3)
C12A C11A C10A O6A 178.67(19)
C14A C11A C10A O6A -2.4(3)
C12A C11A C10A C9A -2.7(3)
C14A C11A C10A C9A 176.30(19)
C10B C9B C8B C7B -179.5(2)
C10B C9B C8B C3B 0.1(3)
C2B C3B C8B C9B -0.3(3)
C4B C3B C8B C9B 179.1(2)
C2B C3B C8B C7B 179.29(19)
C4B C3B C8B C7B -1.3(3)
C8B C9B C10B C11B -179.9(2)
C8B C9B C10B C15B 0.1(3)
C3B C2B C1B O1B -179.8(3)
C15B C2B C1B O1B 0.8(4)
C3B C2B C1B O3B -126.4(6)
C15B C2B C1B O3B 54.2(6)
C3B C2B C1B O2B 123.0(6)
C15B C2B C1B O2B -56.3(6)
C3B C2B C15B C14B 179.7(2)
C1B C2B C15B C14B -0.9(3)
C3B C2B C15B C10B -0.1(3)
C1B C2B C15B C10B 179.2(2)
C13B C14B C15B C2B 179.9(2)
C13B C14B C15B C10B -0.3(3)
C9B C10B C15B C2B -0.1(3)
C11B C10B C15B C2B 179.9(2)
C9B C10B C15B C14B -180.0(2)
C11B C10B C15B C14B 0.1(3)
C9B C8B C7B C6B -179.9(2)
C3B C8B C7B C6B 0.5(3)
C2B C3B C4B C5B -179.7(2)
C8B C3B C4B C5B 0.9(3)
C8B C7B C6B C5B 0.7(3)
C9B C10B C11B C12B -179.5(2)
C15B C10B C11B C12B 0.4(3)
C10B C11B C12B C13B -0.7(4)
C3B C4B C5B C6B 0.3(4)
C7B C6B C5B C4B -1.1(4)
C15B C14B C13B C12B 0.1(4)
C11B C12B C13B C14B 0.4(4)
